data_4077845
loop_
_publ_author_name
'Adams, Richard D.'
'Fang, Fang'
'Zhang, Qiang'
'Hall, Michael B.'
'Trufan, Eszter'

_publ_section_title
;
 \a-Cleavage of Phenyl Groups from GePh3Ligands in Iridium Carbonyl
 Cluster Complexes. A Mechanism and Its Role in the Synthesis of Bridging
 Germylene Ligands
;
_journal_issue 7
_journal_name_full Organometallics
_journal_page_first 2621
_journal_paper_doi 10.1021/om2007002
_journal_volume 31
_journal_year 2012
_chemical_formula_sum 'C78 H55 Ge4 Ir3 O6'
_chemical_formula_weight 1955.18
_chemical_name_systematic
; 
 ? 
;
_space_group_IT_number 2
_symmetry_cell_setting triclinic
_symmetry_space_group_name_Hall '-P 1'
_symmetry_space_group_name_H-M 'P -1'
_atom_sites_solution_hydrogens geom
_atom_sites_solution_primary direct
_atom_sites_solution_secondary difmap
_audit_creation_method SHELXL-97
_cell_angle_alpha 68.9680(10)
_cell_angle_beta 77.5880(10)
_cell_angle_gamma 76.8700(10)
_cell_formula_units_Z 2
_cell_length_a 13.9649(4)
_cell_length_b 15.3595(4)
_cell_length_c 18.6179(5)
_cell_measurement_reflns_used 5558
_cell_measurement_temperature 294(2)
_cell_measurement_theta_max 28.16
_cell_measurement_theta_min 2.25
_cell_volume 3590.63(17)
_computing_cell_refinement 'SAINT+  V6.45 (Bruker, 2003)'
_computing_data_collection 'SMART V5.632 (Bruker, 2005)'
_computing_data_reduction 'SAINT+  V6.45'
_computing_molecular_graphics 'SHELXTL V6.1 (Sheldrick, 2000)'
_computing_publication_material 'SHELXTL V6.1'
_computing_structure_refinement 'SHELXL-97 (Sheldrick, 1997)'
_computing_structure_solution 'SHELXS-97 (Sheldrick, 1990)'
_diffrn_ambient_temperature 294(2)
_diffrn_measured_fraction_theta_full 1.000
_diffrn_measured_fraction_theta_max 1.000
_diffrn_measurement_device_type 'Bruker SMART APEX CCD diffractometer'
_diffrn_measurement_method 'omega scans'
_diffrn_radiation_monochromator graphite
_diffrn_radiation_source 'fine-focus sealed tube'
_diffrn_radiation_type MoK\a
_diffrn_radiation_wavelength 0.71073
_diffrn_reflns_av_R_equivalents 0.0618
_diffrn_reflns_av_sigmaI/netI 0.0692
_diffrn_reflns_limit_h_max 16
_diffrn_reflns_limit_h_min -16
_diffrn_reflns_limit_k_max 18
_diffrn_reflns_limit_k_min -18
_diffrn_reflns_limit_l_max 22
_diffrn_reflns_limit_l_min -22
_diffrn_reflns_number 44982
_diffrn_reflns_theta_full 25.03
_diffrn_reflns_theta_max 25.03
_diffrn_reflns_theta_min 1.18
_diffrn_standards_decay_% <1
_exptl_absorpt_coefficient_mu 7.238
_exptl_absorpt_correction_T_max 1.000
_exptl_absorpt_correction_T_min 0.734
_exptl_absorpt_correction_type multi-scan
_exptl_absorpt_process_details '(SADABS, Bruker, 1997)'
_exptl_crystal_colour orange
_exptl_crystal_density_diffrn 1.808
_exptl_crystal_density_method 'not measured'
_exptl_crystal_description plate
_exptl_crystal_F_000 1860
_exptl_crystal_size_max 0.12
_exptl_crystal_size_mid 0.08
_exptl_crystal_size_min 0.02
_refine_diff_density_max 0.953
_refine_diff_density_min -0.966
_refine_diff_density_rms 0.284
_refine_ls_extinction_method none
_refine_ls_goodness_of_fit_ref 1.082
_refine_ls_hydrogen_treatment constr
_refine_ls_matrix_type full
_refine_ls_number_parameters 790
_refine_ls_number_reflns 12693
_refine_ls_number_restraints 5
_refine_ls_restrained_S_all 1.082
_refine_ls_R_factor_all 0.0739
_refine_ls_R_factor_gt 0.0476
_refine_ls_shift/su_max 0.002
_refine_ls_shift/su_mean 0.000
_refine_ls_structure_factor_coef Fsqd
_refine_ls_weighting_details 'calc w=1/[\s^2^(Fo^2^)+(0.0429P)^2^+0.0000P] where P=(Fo^2^+2Fc^2^)/3'
_refine_ls_weighting_scheme calc
_refine_ls_wR_factor_gt 0.0980
_refine_ls_wR_factor_ref 0.1205
_reflns_number_gt 9484
_reflns_number_total 12693
_reflns_threshold_expression >2sigma(I)
_cod_data_source_file om2007002_si_002.cif
_cod_data_source_block 3
_cod_depositor_comments
;
The following automatic conversions were performed:

'_symmetry_cell_setting' value 'Triclinic' changed to 'triclinic'
according to /home/saulius/struct/CIF-dictionaries/cif_core.dic
dictionary named 'cif_core.dic' version 2.4.1 from
2010-06-29.

'_exptl_absorpt_correction_type' value 'Multi-scan'
changed to 'multi-scan' according to
/home/saulius/struct/CIF-dictionaries/cif_core.dic dictionary named
'cif_core.dic' version 2.4.1 from 2010-06-29.

Automatic conversion script
Id: cif_fix_values 1715 2011-07-08 13:25:40Z adriana 
;
_cod_original_sg_symbol_H-M P-1
_cod_database_code 4077845

loop_
_symmetry_equiv_pos_as_xyz
'x, y, z'
'-x, -y, -z'

loop_
_atom_site_label
_atom_site_type_symbol
_atom_site_fract_x
_atom_site_fract_y
_atom_site_fract_z
_atom_site_U_iso_or_equiv
_atom_site_adp_type
_atom_site_occupancy
_atom_site_symmetry_multiplicity
_atom_site_calc_flag
_atom_site_refinement_flags
Ir1 Ir 0.96044(3) 0.19415(3) 0.23436(2) 0.04259(12) Uani 1 1 d .
Ir2 Ir 1.03122(3) 0.29786(3) 0.31289(2) 0.04586(12) Uani 1 1 d .
Ir3 Ir 0.83059(3) 0.27568(3) 0.34658(2) 0.04409(12) Uani 1 1 d .
Ge1 Ge 1.13567(8) 0.22790(8) 0.21456(6) 0.0493(3) Uani 1 1 d .
Ge2 Ge 0.90431(8) 0.36179(8) 0.40689(6) 0.0505(3) Uani 1 1 d .
Ge3 Ge 0.77535(8) 0.18575(8) 0.28044(6) 0.0483(3) Uani 1 1 d .
Ge4 Ge 0.98328(8) 0.11327(8) 0.13244(7) 0.0509(3) Uani 1 1 d .
O11 O 1.0184(6) -0.0019(6) 0.3467(5) 0.076(2) Uani 1 1 d .
O12 O 0.9168(6) 0.3769(5) 0.1019(4) 0.064(2) Uani 1 1 d .
O21 O 1.0889(6) 0.1225(6) 0.4482(5) 0.078(3) Uani 1 1 d .
O22 O 1.0017(6) 0.4797(5) 0.1768(5) 0.072(2) Uani 1 1 d .
O31 O 0.8699(6) 0.1009(6) 0.4867(5) 0.074(2) Uani 1 1 d .
O32 O 0.7650(6) 0.4538(6) 0.2172(5) 0.077(3) Uani 1 1 d .
C11 C 0.9948(7) 0.0733(8) 0.3053(6) 0.051(3) Uani 1 1 d .
C12 C 0.9314(7) 0.3084(8) 0.1512(6) 0.049(3) Uani 1 1 d .
C21 C 1.0653(8) 0.1869(8) 0.3968(7) 0.064(3) Uani 1 1 d .
C22 C 1.0112(8) 0.4121(8) 0.2284(6) 0.051(3) Uani 1 1 d .
C31 C 0.8578(8) 0.1650(8) 0.4320(6) 0.052(3) Uani 1 1 d .
C32 C 0.7915(8) 0.3880(8) 0.2646(7) 0.056(3) Uani 1 1 d .
C33 C 1.1500(9) 0.3520(9) 0.3286(6) 0.067(3) Uani 1 1 d .
C34 C 1.1428(10) 0.4458(9) 0.3220(7) 0.072(3) Uani 1 1 d .
H34 H 1.0832 0.4863 0.3117 0.086 Uiso 1 1 calc R
C35 C 1.2215(15) 0.4822(13) 0.3301(9) 0.110(6) Uani 1 1 d .
H35 H 1.2132 0.5450 0.3276 0.132 Uiso 1 1 calc R
C36 C 1.3103(13) 0.4245(15) 0.3419(9) 0.107(6) Uani 1 1 d .
H36 H 1.3641 0.4489 0.3447 0.128 Uiso 1 1 calc R
C37 C 1.3214(10) 0.3308(13) 0.3496(8) 0.090(4) Uani 1 1 d .
H37 H 1.3816 0.2911 0.3592 0.108 Uiso 1 1 calc R
C38 C 1.2416(8) 0.2956(9) 0.3430(6) 0.064(3) Uani 1 1 d .
H38 H 1.2497 0.2319 0.3484 0.077 Uiso 1 1 calc R
C39 C 0.6881(8) 0.3033(8) 0.4110(6) 0.056(3) Uani 1 1 d .
C40 C 0.6401(9) 0.3955(9) 0.4025(7) 0.071(3) Uani 1 1 d .
H40 H 0.6698 0.4455 0.3667 0.086 Uiso 1 1 calc R
C41 C 0.5501(10) 0.4143(11) 0.4456(8) 0.089(4) Uani 1 1 d .
H41 H 0.5208 0.4768 0.4392 0.107 Uiso 1 1 calc R
C42 C 0.5022(10) 0.3432(12) 0.4981(9) 0.099(5) Uani 1 1 d .
H42 H 0.4406 0.3567 0.5265 0.118 Uiso 1 1 calc R
C43 C 0.5482(10) 0.2509(12) 0.5075(8) 0.097(5) Uani 1 1 d .
H43 H 0.5180 0.2013 0.5435 0.116 Uiso 1 1 calc R
C44 C 0.6381(9) 0.2317(9) 0.4643(7) 0.067(3) Uani 1 1 d .
H44 H 0.6666 0.1690 0.4707 0.080 Uiso 1 1 calc R
C45 C 1.2538(8) 0.1321(8) 0.2423(7) 0.058(3) Uani 1 1 d .
C46 C 1.2486(9) 0.0490(10) 0.3035(8) 0.084(4) Uani 1 1 d .
H46 H 1.1884 0.0386 0.3355 0.101 Uiso 1 1 calc R
C47 C 1.3343(11) -0.0207(11) 0.3180(9) 0.104(5) Uani 1 1 d .
H47 H 1.3298 -0.0785 0.3571 0.125 Uiso 1 1 calc R
C48 C 1.4238(11) -0.0023(13) 0.2740(11) 0.110(6) Uani 1 1 d .
H48 H 1.4808 -0.0472 0.2837 0.133 Uiso 1 1 calc R
C49 C 1.4294(10) 0.0819(12) 0.2159(9) 0.094(5) Uani 1 1 d .
H49 H 1.4906 0.0951 0.1868 0.113 Uiso 1 1 calc R
C50 C 1.3447(9) 0.1477(9) 0.2000(8) 0.077(4) Uani 1 1 d .
H50 H 1.3497 0.2042 0.1594 0.092 Uiso 1 1 calc R
C51 C 1.1832(7) 0.3228(8) 0.1184(6) 0.056(3) Uani 1 1 d .
C52 C 1.2416(7) 0.3836(8) 0.1213(6) 0.061(3) Uani 1 1 d .
H52 H 1.2589 0.3767 0.1688 0.073 Uiso 1 1 calc R
C53 C 1.2743(9) 0.4533(9) 0.0560(8) 0.074(4) Uani 1 1 d .
H53 H 1.3132 0.4929 0.0597 0.088 Uiso 1 1 calc R
C54 C 1.2495(9) 0.4648(9) -0.0151(8) 0.076(4) Uani 1 1 d .
H54 H 1.2707 0.5123 -0.0596 0.091 Uiso 1 1 calc R
C55 C 1.1941(9) 0.4058(10) -0.0187(7) 0.083(4) Uani 1 1 d .
H55 H 1.1783 0.4125 -0.0667 0.099 Uiso 1 1 calc R
C56 C 1.1602(8) 0.3363(8) 0.0458(6) 0.064(3) Uani 1 1 d .
H56 H 1.1213 0.2975 0.0409 0.077 Uiso 1 1 calc R
C57 C 0.8536(8) 0.4957(8) 0.3927(7) 0.057(3) Uani 1 1 d .
C58 C 0.8214(9) 0.5230(8) 0.4566(7) 0.073(4) Uani 1 1 d .
H58 H 0.8314 0.4797 0.5053 0.087 Uiso 1 1 calc R
C59 C 0.7735(12) 0.6150(11) 0.4505(9) 0.102(5) Uani 1 1 d .
H59 H 0.7521 0.6325 0.4950 0.122 Uiso 1 1 calc R
C60 C 0.7579(11) 0.6788(10) 0.3800(10) 0.095(5) Uani 1 1 d .
H60 H 0.7266 0.7403 0.3760 0.115 Uiso 1 1 calc R
C61 C 0.7883(10) 0.6527(9) 0.3148(8) 0.080(4) Uani 1 1 d .
H61 H 0.7760 0.6963 0.2667 0.096 Uiso 1 1 calc R
C62 C 0.8374(9) 0.5619(9) 0.3196(7) 0.073(3) Uani 1 1 d .
H62 H 0.8594 0.5450 0.2749 0.088 Uiso 1 1 calc R
C63 C 0.9156(9) 0.3046(8) 0.5169(6) 0.058(3) Uani 1 1 d .
C64 C 0.8377(10) 0.2714(10) 0.5720(7) 0.084(4) Uani 1 1 d .
H64 H 0.7772 0.2764 0.5563 0.101 Uiso 1 1 calc R
C65 C 0.8473(13) 0.2297(10) 0.6520(8) 0.100(5) Uani 1 1 d .
H65 H 0.7958 0.2036 0.6886 0.120 Uiso 1 1 calc R
C66 C 0.9345(16) 0.2295(11) 0.6728(10) 0.114(6) Uani 1 1 d .
H66 H 0.9413 0.2050 0.7253 0.136 Uiso 1 1 calc R
C67 C 1.0097(15) 0.2623(16) 0.6222(10) 0.159(9) Uani 1 1 d .
H67 H 1.0684 0.2614 0.6387 0.190 Uiso 1 1 calc R
C68 C 1.0006(11) 0.2988(12) 0.5427(7) 0.109(6) Uani 1 1 d .
H68 H 1.0550 0.3197 0.5068 0.131 Uiso 1 1 calc R
C69 C 0.7163(8) 0.0743(8) 0.3494(7) 0.059(3) Uani 1 1 d .
C70 C 0.7690(9) -0.0030(8) 0.4022(6) 0.063(3) Uani 1 1 d .
H70 H 0.8359 -0.0044 0.4025 0.076 Uiso 1 1 calc R
C71 C 0.7220(11) -0.0768(9) 0.4536(7) 0.086(4) Uani 1 1 d .
H71 H 0.7577 -0.1292 0.4865 0.103 Uiso 1 1 calc R
C72 C 0.6245(12) -0.0717(12) 0.4554(9) 0.105(5) Uani 1 1 d .
H72 H 0.5917 -0.1190 0.4922 0.125 Uiso 1 1 calc R
C73 C 0.5727(10) 0.0011(11) 0.4044(9) 0.095(5) Uani 1 1 d .
H73 H 0.5055 0.0020 0.4060 0.114 Uiso 1 1 calc R
C74 C 0.6185(9) 0.0743(10) 0.3498(8) 0.079(4) Uani 1 1 d .
H74 H 0.5829 0.1227 0.3140 0.095 Uiso 1 1 calc R
C75 C 0.6781(7) 0.2565(8) 0.2088(6) 0.052(3) Uani 1 1 d .
C76 C 0.6019(9) 0.3257(10) 0.2238(8) 0.091(4) Uani 1 1 d .
H76 H 0.5977 0.3415 0.2683 0.109 Uiso 1 1 calc R
C77 C 0.5321(10) 0.3718(11) 0.1746(10) 0.103(5) Uani 1 1 d .
H77 H 0.4804 0.4170 0.1864 0.124 Uiso 1 1 calc R
C78 C 0.5397(11) 0.3503(12) 0.1080(9) 0.100(5) Uani 1 1 d .
H78 H 0.4941 0.3819 0.0735 0.120 Uiso 1 1 calc R
C79 C 0.6132(10) 0.2836(12) 0.0932(8) 0.106(6) Uani 1 1 d .
H79 H 0.6184 0.2687 0.0481 0.127 Uiso 1 1 calc R
C80 C 0.6801(9) 0.2376(10) 0.1427(8) 0.087(4) Uani 1 1 d .
H80 H 0.7298 0.1909 0.1310 0.104 Uiso 1 1 calc R
C81 C 0.8789(8) 0.0400(7) 0.1470(6) 0.056(3) Uani 1 1 d .
C82 C 0.8464(9) -0.0208(8) 0.2187(7) 0.070(3) Uani 1 1 d .
H82 H 0.8786 -0.0304 0.2603 0.084 Uiso 1 1 calc R
C83 C 0.7675(12) -0.0687(9) 0.2316(8) 0.090(4) Uani 1 1 d .
H83 H 0.7467 -0.1084 0.2810 0.108 Uiso 1 1 calc R
C84 C 0.7217(11) -0.0560(11) 0.1703(10) 0.092(4) Uani 1 1 d .
H84 H 0.6681 -0.0863 0.1779 0.111 Uiso 1 1 calc R
C85 C 0.7538(10) 0.0010(10) 0.0978(9) 0.088(4) Uani 1 1 d .
H85 H 0.7233 0.0076 0.0560 0.106 Uiso 1 1 calc R
C86 C 0.8295(8) 0.0478(8) 0.0864(7) 0.065(3) Uani 1 1 d .
H86 H 0.8497 0.0867 0.0365 0.078 Uiso 1 1 calc R
C87 C 1.1058(9) 0.0238(9) 0.1282(7) 0.064(3) Uani 1 1 d .
C88 C 1.1034(10) -0.0667(9) 0.1303(7) 0.073(4) Uani 1 1 d .
H88 H 1.0426 -0.0857 0.1367 0.088 Uiso 1 1 calc R
C89 C 1.1935(14) -0.1314(11) 0.1227(8) 0.103(5) Uani 1 1 d .
H89 H 1.1918 -0.1911 0.1218 0.124 Uiso 1 1 calc R
C90 C 1.2816(14) -0.1043(15) 0.1170(10) 0.123(7) Uani 1 1 d .
H90 H 1.3400 -0.1472 0.1142 0.148 Uiso 1 1 calc R
C91 C 1.2864(12) -0.0163(17) 0.1151(12) 0.151(9) Uani 1 1 d .
H91 H 1.3471 0.0016 0.1113 0.182 Uiso 1 1 calc R
C92 C 1.1992(11) 0.0455(11) 0.1190(9) 0.099(5) Uani 1 1 d .
H92 H 1.2033 0.1067 0.1151 0.119 Uiso 1 1 calc R
C93 C 0.9858(9) 0.1960(8) 0.0232(6) 0.057(3) Uani 1 1 d .
C94 C 1.0609(10) 0.1763(9) -0.0316(7) 0.079(4) Uani 1 1 d .
H94 H 1.1136 0.1279 -0.0162 0.095 Uiso 1 1 calc R
C95 C 1.0607(13) 0.2266(10) -0.1096(8) 0.098(5) Uani 1 1 d .
H95 H 1.1124 0.2109 -0.1459 0.117 Uiso 1 1 calc R
C96 C 0.9862(15) 0.2984(10) -0.1339(8) 0.108(6) Uani 1 1 d .
H96 H 0.9882 0.3335 -0.1864 0.130 Uiso 1 1 calc R
C97 C 0.9074(12) 0.3196(10) -0.0807(9) 0.095(5) Uani 1 1 d .
H97 H 0.8551 0.3680 -0.0971 0.115 Uiso 1 1 calc R
C98 C 0.9071(10) 0.2684(9) -0.0029(7) 0.076(4) Uani 1 1 d .
H98 H 0.8535 0.2820 0.0330 0.091 Uiso 1 1 calc R
C1S C 0.557(3) 0.793(3) 0.026(3) 0.38(3) Uiso 1 1 d D
C2S C 0.603(4) 0.786(4) 0.089(3) 0.41(3) Uiso 1 1 d D
C3S C 0.570(3) 0.718(3) 0.164(3) 0.34(2) Uiso 1 1 d D
C4S C 0.521(4) 0.675(4) 0.126(3) 0.44(3) Uiso 1 1 d D
C5S C 0.497(4) 0.638(4) 0.211(3) 0.43(3) Uiso 1 1 d D
C6S C 0.479(3) 0.674(3) 0.276(2) 0.34(2) Uiso 1 1 d D

loop_
_atom_site_aniso_label
_atom_site_aniso_U_11
_atom_site_aniso_U_22
_atom_site_aniso_U_33
_atom_site_aniso_U_23
_atom_site_aniso_U_13
_atom_site_aniso_U_12
Ir1 0.0411(2) 0.0448(2) 0.0427(2) -0.01588(18) -0.00795(17) -0.00435(18)
Ir2 0.0471(2) 0.0482(3) 0.0442(2) -0.01449(19) -0.00886(18) -0.01053(19)
Ir3 0.0448(2) 0.0474(3) 0.0417(2) -0.01640(19) -0.00639(18) -0.00767(18)
Ge1 0.0413(6) 0.0554(7) 0.0492(7) -0.0163(5) -0.0058(5) -0.0061(5)
Ge2 0.0604(7) 0.0515(7) 0.0436(6) -0.0185(5) -0.0074(5) -0.0122(6)
Ge3 0.0432(6) 0.0573(7) 0.0492(7) -0.0210(5) -0.0100(5) -0.0086(5)
Ge4 0.0546(7) 0.0521(7) 0.0492(7) -0.0219(5) -0.0079(5) -0.0057(5)
O11 0.078(6) 0.052(5) 0.088(6) -0.006(5) -0.027(5) -0.006(4)
O12 0.083(6) 0.046(5) 0.054(5) -0.009(4) -0.019(4) 0.005(4)
O21 0.074(6) 0.072(6) 0.073(6) 0.000(5) -0.032(5) -0.002(5)
O22 0.096(6) 0.050(5) 0.059(5) -0.002(4) -0.012(5) -0.013(5)
O31 0.088(6) 0.063(5) 0.068(6) -0.009(4) -0.024(5) -0.015(5)
O32 0.092(6) 0.071(6) 0.058(5) -0.016(5) -0.018(5) 0.009(5)
C11 0.041(6) 0.058(7) 0.060(7) -0.025(6) -0.016(5) -0.005(5)
C12 0.045(6) 0.053(7) 0.052(7) -0.020(6) -0.013(5) -0.001(5)
C21 0.056(7) 0.060(8) 0.069(8) -0.011(7) -0.018(6) -0.007(6)
C22 0.060(7) 0.051(7) 0.050(7) -0.022(6) -0.006(5) -0.017(6)
C31 0.057(7) 0.057(7) 0.046(6) -0.016(6) -0.017(5) -0.014(6)
C32 0.057(7) 0.064(8) 0.049(7) -0.026(6) 0.003(6) -0.011(6)
C33 0.072(8) 0.090(10) 0.049(7) -0.024(6) -0.005(6) -0.034(7)
C34 0.085(9) 0.069(9) 0.069(8) -0.020(7) -0.002(7) -0.038(7)
C35 0.143(15) 0.132(15) 0.089(12) -0.052(11) 0.009(11) -0.088(13)
C36 0.102(13) 0.159(18) 0.082(11) -0.038(12) -0.003(10) -0.079(13)
C37 0.068(9) 0.135(14) 0.076(10) -0.033(10) -0.015(7) -0.032(9)
C38 0.049(7) 0.086(9) 0.065(8) -0.028(7) -0.015(6) -0.014(6)
C39 0.058(7) 0.067(8) 0.046(6) -0.028(6) -0.004(5) -0.006(6)
C40 0.067(8) 0.085(10) 0.067(8) -0.034(7) -0.013(7) -0.003(7)
C41 0.087(10) 0.086(10) 0.084(10) -0.039(8) 0.008(8) 0.002(8)
C42 0.065(9) 0.114(13) 0.113(13) -0.060(11) 0.018(9) 0.000(9)
C43 0.068(9) 0.145(15) 0.092(11) -0.058(11) 0.017(8) -0.044(10)
C44 0.074(8) 0.073(8) 0.059(8) -0.024(6) -0.003(6) -0.025(7)
C45 0.044(6) 0.074(8) 0.061(7) -0.023(6) -0.012(6) -0.013(6)
C46 0.050(7) 0.097(11) 0.087(10) -0.013(8) -0.013(7) 0.001(7)
C47 0.082(11) 0.091(11) 0.115(13) -0.010(9) -0.043(10) 0.021(9)
C48 0.058(9) 0.130(15) 0.142(16) -0.051(13) -0.046(10) 0.028(10)
C49 0.054(8) 0.116(13) 0.097(12) -0.033(10) -0.007(8) 0.008(9)
C50 0.056(8) 0.085(10) 0.085(10) -0.024(8) -0.012(7) -0.008(7)
C51 0.043(6) 0.059(7) 0.055(7) -0.014(6) 0.003(5) -0.004(5)
C52 0.043(6) 0.067(8) 0.052(7) -0.002(6) 0.002(5) -0.008(6)
C53 0.062(8) 0.075(9) 0.081(10) -0.015(7) -0.004(7) -0.028(7)
C54 0.065(8) 0.067(9) 0.074(9) 0.005(7) -0.010(7) -0.014(7)
C55 0.071(9) 0.102(11) 0.058(8) 0.000(8) -0.020(7) -0.016(8)
C56 0.067(8) 0.072(8) 0.046(7) -0.013(6) 0.000(6) -0.014(6)
C57 0.064(7) 0.059(7) 0.053(7) -0.021(6) -0.006(6) -0.018(6)
C58 0.094(10) 0.054(8) 0.058(8) -0.014(6) 0.006(7) -0.011(7)
C59 0.132(14) 0.079(11) 0.092(12) -0.051(9) 0.035(10) -0.027(10)
C60 0.107(11) 0.055(9) 0.106(13) -0.034(9) 0.024(10) -0.001(8)
C61 0.098(10) 0.048(8) 0.072(9) -0.004(7) -0.005(8) -0.003(7)
C62 0.092(9) 0.061(8) 0.068(9) -0.027(7) -0.002(7) -0.017(7)
C63 0.072(8) 0.060(7) 0.050(7) -0.022(6) -0.013(6) -0.017(6)
C64 0.098(10) 0.114(11) 0.056(8) -0.034(8) -0.004(8) -0.046(9)
C65 0.144(15) 0.099(12) 0.057(9) -0.025(8) 0.015(9) -0.052(11)
C66 0.166(18) 0.104(13) 0.071(11) -0.006(9) -0.054(12) -0.026(13)
C67 0.132(17) 0.25(3) 0.067(12) 0.007(14) -0.029(11) -0.066(17)
C68 0.092(11) 0.195(17) 0.039(7) -0.010(9) -0.017(7) -0.063(11)
C69 0.064(7) 0.061(7) 0.059(7) -0.021(6) -0.013(6) -0.021(6)
C70 0.069(8) 0.077(9) 0.054(7) -0.020(6) -0.007(6) -0.034(7)
C71 0.105(11) 0.067(9) 0.075(9) 0.012(7) -0.032(8) -0.033(8)
C72 0.097(12) 0.116(13) 0.099(12) -0.003(10) -0.017(10) -0.065(10)
C73 0.058(8) 0.121(13) 0.106(12) -0.020(10) -0.014(8) -0.039(9)
C74 0.060(8) 0.103(11) 0.080(9) -0.023(8) -0.012(7) -0.035(8)
C75 0.030(5) 0.064(7) 0.065(7) -0.025(6) -0.003(5) -0.009(5)
C76 0.062(8) 0.116(12) 0.098(11) -0.055(10) -0.017(8) 0.014(8)
C77 0.057(8) 0.107(12) 0.137(15) -0.049(11) -0.032(9) 0.033(8)
C78 0.075(10) 0.134(15) 0.086(11) -0.025(10) -0.043(9) 0.005(9)
C79 0.077(10) 0.173(17) 0.075(10) -0.064(11) -0.029(8) 0.022(10)
C80 0.070(8) 0.122(12) 0.079(10) -0.054(9) -0.034(7) 0.021(8)
C81 0.067(7) 0.042(6) 0.051(7) -0.005(5) -0.009(6) -0.012(5)
C82 0.079(9) 0.064(8) 0.080(9) -0.028(7) -0.022(7) -0.018(7)
C83 0.135(13) 0.076(10) 0.069(9) -0.036(8) 0.012(9) -0.040(9)
C84 0.087(10) 0.110(12) 0.102(12) -0.057(10) 0.000(9) -0.037(9)
C85 0.097(11) 0.109(12) 0.085(11) -0.049(9) -0.018(9) -0.038(9)
C86 0.070(8) 0.075(8) 0.058(8) -0.031(6) -0.014(6) -0.012(7)
C87 0.063(8) 0.073(9) 0.073(8) -0.051(7) -0.010(6) 0.002(6)
C88 0.088(9) 0.066(9) 0.058(8) -0.015(6) -0.017(7) 0.000(7)
C89 0.135(15) 0.078(11) 0.082(11) -0.032(8) -0.015(11) 0.022(11)
C90 0.102(14) 0.152(19) 0.122(15) -0.076(14) -0.046(12) 0.048(13)
C91 0.081(12) 0.22(2) 0.22(2) -0.17(2) -0.062(13) 0.056(14)
C92 0.088(11) 0.114(13) 0.122(13) -0.077(11) -0.043(10) 0.021(9)
C93 0.073(8) 0.059(7) 0.049(7) -0.028(6) -0.001(6) -0.021(6)
C94 0.105(11) 0.062(8) 0.065(9) -0.025(7) 0.008(8) -0.012(7)
C95 0.148(15) 0.069(10) 0.063(9) -0.029(8) 0.037(9) -0.028(10)
C96 0.202(19) 0.061(10) 0.052(9) -0.011(7) -0.004(11) -0.030(11)
C97 0.133(14) 0.073(10) 0.077(11) -0.017(8) -0.032(10) -0.007(9)
C98 0.097(10) 0.076(9) 0.064(9) -0.035(7) -0.016(8) -0.009(8)

loop_
_atom_type_symbol
_atom_type_description
_atom_type_scat_dispersion_real
_atom_type_scat_dispersion_imag
_atom_type_scat_source
C C 0.0033 0.0016 'International Tables Vol C Tables 4.2.6.8 and 6.1.1.4'
H H 0.0000 0.0000 'International Tables Vol C Tables 4.2.6.8 and 6.1.1.4'
O O 0.0106 0.0060 'International Tables Vol C Tables 4.2.6.8 and 6.1.1.4'
Ge Ge 0.1547 1.8001 'International Tables Vol C Tables 4.2.6.8 and 6.1.1.4'
Ir Ir -1.4442 7.9887 'International Tables Vol C Tables 4.2.6.8 and 6.1.1.4'

loop_
_geom_angle_atom_site_label_1
_geom_angle_atom_site_label_2
_geom_angle_atom_site_label_3
_geom_angle
C11 Ir1 C12 171.8(4)
C11 Ir1 Ge1 91.2(3)
C12 Ir1 Ge1 88.7(3)
C11 Ir1 Ge4 87.0(3)
C12 Ir1 Ge4 85.0(3)
Ge1 Ir1 Ge4 99.15(4)
C11 Ir1 Ge3 90.8(3)
C12 Ir1 Ge3 91.5(3)
Ge1 Ir1 Ge3 164.17(4)
Ge4 Ir1 Ge3 96.63(4)
C11 Ir1 Ir3 96.6(3)
C12 Ir1 Ir3 91.0(3)
Ge1 Ir1 Ir3 110.73(3)
Ge4 Ir1 Ir3 149.77(3)
Ge3 Ir1 Ir3 53.44(3)
C11 Ir1 Ir2 96.0(3)
C12 Ir1 Ir2 90.4(3)
Ge1 Ir1 Ir2 53.35(3)
Ge4 Ir1 Ir2 152.29(3)
Ge3 Ir1 Ir2 110.82(3)
Ir3 Ir1 Ir2 57.387(13)
C21 Ir2 C22 173.7(5)
C21 Ir2 C33 87.9(5)
C22 Ir2 C33 86.0(4)
C21 Ir2 Ge1 92.4(4)
C22 Ir2 Ge1 86.3(3)
C33 Ir2 Ge1 93.9(3)
C21 Ir2 Ge2 89.1(4)
C22 Ir2 Ge2 93.2(3)
C33 Ir2 Ge2 94.7(3)
Ge1 Ir2 Ge2 171.32(4)
C21 Ir2 Ir3 91.9(3)
C22 Ir2 Ir3 94.3(3)
C33 Ir2 Ir3 150.5(3)
Ge1 Ir2 Ir3 115.59(3)
Ge2 Ir2 Ir3 55.79(3)
C21 Ir2 Ir1 93.1(4)
C22 Ir2 Ir1 91.1(3)
C33 Ir2 Ir1 148.9(3)
Ge1 Ir2 Ir1 54.97(3)
Ge2 Ir2 Ir1 116.42(3)
Ir3 Ir2 Ir1 60.629(13)
C31 Ir3 C32 175.1(4)
C31 Ir3 C39 87.7(4)
C32 Ir3 C39 87.5(4)
C31 Ir3 Ge3 91.5(3)
C32 Ir3 Ge3 87.8(3)
C39 Ir3 Ge3 94.7(3)
C31 Ir3 Ge2 88.1(3)
C32 Ir3 Ge2 93.0(3)
C39 Ir3 Ge2 91.2(3)
Ge3 Ir3 Ge2 174.04(4)
C31 Ir3 Ir2 90.9(3)
C32 Ir3 Ir2 93.7(3)
C39 Ir3 Ir2 147.2(3)
Ge3 Ir3 Ir2 118.10(3)
Ge2 Ir3 Ir2 55.97(3)
C31 Ir3 Ir1 93.1(3)
C32 Ir3 Ir1 90.5(3)
C39 Ir3 Ir1 150.8(3)
Ge3 Ir3 Ir1 56.13(3)
Ge2 Ir3 Ir1 117.95(3)
Ir2 Ir3 Ir1 61.984(14)
C51 Ge1 C45 105.0(4)
C51 Ge1 Ir2 113.1(3)
C45 Ge1 Ir2 119.8(3)
C51 Ge1 Ir1 119.0(3)
C45 Ge1 Ir1 125.4(3)
Ir2 Ge1 Ir1 71.68(3)
C63 Ge2 C57 104.8(5)
C63 Ge2 Ir3 117.6(3)
C57 Ge2 Ir3 119.9(3)
C63 Ge2 Ir2 117.9(3)
C57 Ge2 Ir2 125.7(3)
Ir3 Ge2 Ir2 68.24(3)
C69 Ge3 C75 104.2(4)
C69 Ge3 Ir3 115.6(3)
C75 Ge3 Ir3 116.6(3)
C69 Ge3 Ir1 127.0(3)
C75 Ge3 Ir1 120.0(3)
Ir3 Ge3 Ir1 70.43(3)
C87 Ge4 C81 104.1(5)
C87 Ge4 C93 102.4(5)
C81 Ge4 C93 103.2(4)
C87 Ge4 Ir1 114.9(3)
C81 Ge4 Ir1 113.8(3)
C93 Ge4 Ir1 116.8(3)
O11 C11 Ir1 177.4(10)
O12 C12 Ir1 177.9(9)
O21 C21 Ir2 176.4(11)
O22 C22 Ir2 178.2(10)
O31 C31 Ir3 175.5(10)
O32 C32 Ir3 177.5(10)
C34 C33 C38 115.7(11)
C34 C33 Ir2 122.5(10)
C38 C33 Ir2 121.7(9)
C33 C34 C35 122.7(15)
C36 C35 C34 119.1(16)
C35 C36 C37 120.6(15)
C36 C37 C38 119.3(14)
C37 C38 C33 122.6(13)
C40 C39 C44 116.2(11)
C40 C39 Ir3 120.9(9)
C44 C39 Ir3 123.0(9)
C41 C40 C39 121.5(13)
C40 C41 C42 121.7(14)
C41 C42 C43 117.9(13)
C44 C43 C42 120.6(14)
C43 C44 C39 122.1(13)
C50 C45 C46 118.1(11)
C50 C45 Ge1 119.5(9)
C46 C45 Ge1 122.4(9)
C45 C46 C47 120.4(13)
C48 C47 C46 119.4(15)
C49 C48 C47 119.9(14)
C48 C49 C50 120.2(14)
C45 C50 C49 121.8(13)
C56 C51 C52 116.4(10)
C56 C51 Ge1 124.1(9)
C52 C51 Ge1 119.4(8)
C53 C52 C51 121.8(12)
C52 C53 C54 120.1(12)
C55 C54 C53 118.6(12)
C54 C55 C56 122.2(13)
C55 C56 C51 120.9(12)
C58 C57 C62 118.7(11)
C58 C57 Ge2 118.7(9)
C62 C57 Ge2 122.1(9)
C57 C58 C59 121.1(12)
C60 C59 C58 120.1(13)
C59 C60 C61 119.9(13)
C60 C61 C62 120.7(13)
C61 C62 C57 119.3(12)
C68 C63 C64 116.9(11)
C68 C63 Ge2 120.6(9)
C64 C63 Ge2 122.4(9)
C63 C64 C65 121.7(13)
C66 C65 C64 117.1(14)
C67 C66 C65 122.8(17)
C66 C67 C68 119.2(17)
C63 C68 C67 122.1(14)
C74 C69 C70 118.5(11)
C74 C69 Ge3 118.6(9)
C70 C69 Ge3 122.7(8)
C71 C70 C69 120.6(11)
C72 C71 C70 119.1(13)
C71 C72 C73 121.3(13)
C72 C73 C74 121.0(12)
C69 C74 C73 119.3(13)
C80 C75 C76 116.0(11)
C80 C75 Ge3 121.5(9)
C76 C75 Ge3 122.5(9)
C77 C76 C75 121.7(13)
C78 C77 C76 119.2(13)
C79 C78 C77 119.3(13)
C78 C79 C80 120.8(14)
C79 C80 C75 122.9(13)
C82 C81 C86 115.2(11)
C82 C81 Ge4 122.0(9)
C86 C81 Ge4 122.8(8)
C81 C82 C83 123.1(12)
C84 C83 C82 118.3(13)
C83 C84 C85 120.5(14)
C86 C85 C84 120.4(13)
C85 C86 C81 122.5(12)
C92 C87 C88 115.6(11)
C92 C87 Ge4 124.0(10)
C88 C87 Ge4 120.3(9)
C87 C88 C89 120.7(14)
C90 C89 C88 119.1(16)
C89 C90 C91 121.6(17)
C90 C91 C92 118.0(18)
C91 C92 C87 124.9(16)
C94 C93 C98 117.3(11)
C94 C93 Ge4 119.5(10)
C98 C93 Ge4 122.8(9)
C93 C94 C95 121.4(13)
C96 C95 C94 120.8(13)
C95 C96 C97 119.9(13)
C98 C97 C96 119.2(14)
C97 C98 C93 121.4(13)
C1S C2S C3S 115(5)
C2S C3S C4S 91(4)
C5S C4S C3S 68(3)
C6S C5S C4S 137(5)

loop_
_geom_bond_atom_site_label_1
_geom_bond_atom_site_label_2
_geom_bond_distance
Ir1 C11 1.879(12)
Ir1 C12 1.908(11)
Ir1 Ge1 2.5386(11)
Ir1 Ge4 2.5490(11)
Ir1 Ge3 2.5598(11)
Ir1 Ir3 2.9051(5)
Ir1 Ir2 2.9429(5)
Ir2 C21 1.900(12)
Ir2 C22 1.902(11)
Ir2 C33 2.131(11)
Ir2 Ge1 2.4871(12)
Ir2 Ge2 2.5055(12)
Ir2 Ir3 2.8080(6)
Ir3 C31 1.894(11)
Ir3 C32 1.909(13)
Ir3 C39 2.129(10)
Ir3 Ge3 2.4765(11)
Ir3 Ge2 2.5003(11)
Ge1 C51 1.956(11)
Ge1 C45 1.967(11)
Ge2 C63 1.943(11)
Ge2 C57 1.958(11)
Ge3 C69 1.966(11)
Ge3 C75 1.968(10)
Ge4 C87 1.942(11)
Ge4 C81 1.954(11)
Ge4 C93 1.971(11)
O11 C11 1.155(12)
O12 C12 1.131(11)
O21 C21 1.145(12)
O22 C22 1.138(11)
O31 C31 1.147(11)
O32 C32 1.127(12)
C33 C34 1.382(15)
C33 C38 1.391(15)
C34 C35 1.398(17)
C35 C36 1.36(2)
C36 C37 1.37(2)
C37 C38 1.388(16)
C39 C40 1.391(15)
C39 C44 1.396(15)
C40 C41 1.369(16)
C41 C42 1.371(18)
C42 C43 1.383(18)
C43 C44 1.370(16)
C45 C50 1.365(15)
C45 C46 1.377(16)
C46 C47 1.414(16)
C47 C48 1.37(2)
C48 C49 1.36(2)
C49 C50 1.378(16)
C51 C56 1.389(14)
C51 C52 1.393(15)
C52 C53 1.372(14)
C53 C54 1.380(16)
C54 C55 1.346(16)
C55 C56 1.368(15)
C57 C58 1.355(14)
C57 C62 1.403(15)
C58 C59 1.394(16)
C59 C60 1.354(19)
C60 C61 1.365(17)
C61 C62 1.389(15)
C63 C68 1.348(15)
C63 C64 1.375(15)
C64 C65 1.418(17)
C65 C66 1.35(2)
C66 C67 1.31(2)
C67 C68 1.404(18)
C69 C74 1.364(15)
C69 C70 1.412(15)
C70 C71 1.387(15)
C71 C72 1.340(17)
C72 C73 1.357(18)
C73 C74 1.390(17)
C75 C80 1.355(15)
C75 C76 1.381(14)
C76 C77 1.377(17)
C77 C78 1.370(19)
C78 C79 1.335(18)
C79 C80 1.353(16)
C81 C82 1.378(15)
C81 C86 1.400(14)
C82 C83 1.393(16)
C83 C84 1.359(18)
C84 C85 1.363(18)
C85 C86 1.350(16)
C87 C92 1.380(17)
C87 C88 1.384(15)
C88 C89 1.431(17)
C89 C90 1.36(2)
C90 C91 1.36(2)
C91 C92 1.369(18)
C93 C94 1.360(15)
C93 C98 1.404(15)
C94 C95 1.378(17)
C95 C96 1.351(19)
C96 C97 1.378(19)
C97 C98 1.377(17)
C1S C2S 1.44(2)
C2S C3S 1.46(2)
C3S C4S 1.48(2)
C4S C5S 1.47(2)
C5S C6S 1.46(2)
